data_2001378
loop_
_publ_author_name
'Bedford, R. B.'
'Chaloner, P. A.'
'Hitchcock, P. B.'

_publ_section_title
;
 Structure of an iridium complex of 1,1'-bisdiphenylphosphinoferrocene
;
_journal_issue 9
_journal_name_full 'Acta Crystallographica Section C'
_journal_page_first 1614
_journal_page_last 1616
_journal_paper_doi 10.1107/S0108270193002288
_journal_volume 49
_journal_year 1993
_chemical_formula_sum 'C42 H40 F6 Fe Ir P3'
_chemical_formula_weight 999.7
_space_group_IT_number 14
_space_group_name_Hall '-P 2yn'
_space_group_name_H-M_alt 'P 1 21/n 1'
_symmetry_cell_setting monoclinic
_symmetry_space_group_name_Hall '-P 2yn'
_symmetry_space_group_name_H-M 'P 1 21/n 1'
_atom_type_scat_source ' As imbedded in the Enraf-Nonius MOLEN programs'
_cell_angle_alpha 90.
_cell_angle_beta 91.74(5)
_cell_angle_gamma 90.
_cell_formula_units_Z 4
_cell_length_a 9.222(8)
_cell_length_b 22.620(10)
_cell_length_c 18.138(6)
_cell_measurement_reflns_used 25
_cell_measurement_temperature 298
_cell_measurement_theta_max 9
_cell_measurement_theta_min 8
_cell_volume 3782(4)
_diffrn_measurement_device 'Enraf-Nonius CAD-4'
_diffrn_measurement_method \q-2\q
_diffrn_radiation_type MoK\a
_diffrn_radiation_wavelength 0.71073
_diffrn_reflns_av_R_equivalents 0.04
_diffrn_reflns_limit_h_max 10
_diffrn_reflns_limit_h_min 0
_diffrn_reflns_limit_k_max 26
_diffrn_reflns_limit_k_min 0
_diffrn_reflns_limit_l_max 21
_diffrn_reflns_limit_l_min -21
_diffrn_reflns_number 7220
_diffrn_reflns_theta_max 2-25
_diffrn_standards_decay_% -1.9
_diffrn_standards_interval_time 60
_diffrn_standards_number 2
_exptl_absorpt_coefficient_mu 4.0
_exptl_absorpt_correction_T_max 1.56
_exptl_absorpt_correction_T_min 0.72
_exptl_absorpt_correction_type 'refdelf using DIFABS (Walker and Stuart)'
_exptl_crystal_colour 'Deep red'
_exptl_crystal_density_diffrn 1.76
_exptl_crystal_description Block
_exptl_crystal_size_max 0.05
_exptl_crystal_size_mid 0.2
_exptl_crystal_size_min 0.2
_refine_diff_density_max '-0.28 near Ir atom'
_refine_diff_density_min '3.33 near Ir atom'
_refine_ls_extinction_method none
_refine_ls_goodness_of_fit_obs 2.0
_refine_ls_hydrogen_treatment noref
_refine_ls_number_parameters 478
_refine_ls_number_reflns 4633
_refine_ls_R_factor_obs 0.055
_refine_ls_shift/esd_max 0.02
_refine_ls_structure_factor_coef F
_refine_ls_weighting_details 'w = \s^-2^(F)'
_refine_ls_weighting_scheme calc
_refine_ls_wR_factor_obs 0.072
_reflns_number_observed 4633
_reflns_number_total 6792
_reflns_observed_criterion |F^2^|>2\s(F^2^)
_cod_data_source_file li1043.cif
_cod_data_source_block li1043_structure_1_of_1
_cod_depositor_comments
;
 Adding the _atom_site_type_symbol data item.

 Antanas Vaitkus,
 2017-01-26

The following automatic conversions were performed:

'_refine_ls_weighting_scheme' value 'w = \s^-2^(F)' was changed to
'calc'. New tag '_refine_ls_weighting_details' was created. The value
of the new tag was set to 'w = \s^-2^(F)'.

Automatic conversion script
Id: cif_fix_values 3143 2015-03-26 13:38:13Z robertas 
;
_cod_original_cell_volume 3781.9
_cod_original_formula_sum 'C42 H40 F6 Fe1 Ir1 P3'
_cod_database_code 2001378

loop_
_space_group_symop_id
_space_group_symop_operation_xyz
1 x,y,z
2 -x+1/2,y+1/2,-z+1/2
3 -x,-y,-z
4 x+1/2,-y+1/2,z+1/2

loop_
_atom_site_label
_atom_site_type_symbol
_atom_site_fract_x
_atom_site_fract_y
_atom_site_fract_z
_atom_site_U_iso_or_equiv
_atom_site_calc_flag
Ir Ir .17693(5) .13617(2) .27592(2) .02700(10) d
Fe Fe .49801(18) .00119(8) .23307(10) .0390(5) d
P1 P .3232(3) .08040(10) .3579(2) .0300(10) d
P2 P .2424(3) .09190(10) .1640(2) .0320(10) d
P3 P .0913(4) .1612(2) .7985(2) .059(2) d
F1 F .1016(14) .0923(5) .7998(9) .146(9) d
F2 F .2177(15) .1633(6) .7473(9) .197(9) d
F3 F .1853(18) .1709(10) .8616(9) .225(15) d
F4 F .0769(13) .2307(5) .7925(7) .122(8) d
F5 F -.0410(12) .1593(7) .8464(9) .166(10) d
F6 F -.022(2) .1555(8) .7308(9) .223(14) d
C1 C .4868(11) .0486(6) .3259(6) .036(6) d
C2 C .5830(12) .0755(6) .2780(7) .045(7) d
C3 C .6946(11) .0338(8) .2606(8) .062(8) d
C4 C .6742(13) -.0154(7) .3031(9) .062(8) d
C5 C .5456(13) -.0097(6) .3428(7) .047(7) d
C6 C .3899(12) .1242(5) .4368(6) .033(6) d
C7 C .4962(14) .1663(6) .4233(7) .045(7) d
C8 C .5412(17) .2053(7) .4794(9) .071(10) d
C9 C .475(2) .2010(9) .5486(9) .100(12) d
C10 C .373(2) .1607(8) .5610(7) .070(9) d
C11 C .3250(15) .1221(6) .5062(7) .051(7) d
C12 C .2277(12) .0200(5) .3990(6) .036(6) d
C13 C .2862(13) -.0132(6) .4552(7) .047(7) d
C14 C .2230(16) -.0641(7) .4837(8) .065(9) d
C15 C .0911(16) -.0809(8) .4519(9) .074(10) d
C16 C .0309(14) -.0487(7) .3937(9) .063(9) d
C17 C .0974(12) .0013(6) .3680(7) .043(7) d
C18 C .3357(12) .0217(6) .1620(6) .036(6) d
C19 C .4601(13) .0062(6) .1230(7) .047(7) d
C20 C .5007(15) -.0516(6) .1414(8) .054(8) d
C21 C .4008(16) -.0742(7) .1901(9) .067(9) d
C22 C .2962(12) -.0293(5) .2049(7) .037(6) d
C23 C .3601(14) .1402(6) .1135(6) .043(6) d
C24 C .4313(15) .1870(6) .1475(7) .053(7) d
C25 C .5291(19) .2211(7) .1107(8) .083(10) d
C26 C .5503(18) .2129(7) .0368(9) .080(9) d
C27 C .4817(18) .1674(7) .0013(8) .072(9) d
C28 C .3837(16) .1296(6) .0385(7) .058(8) d
C29 C .0854(12) .0787(5) .1032(6) .035(6) d
C30 C .0366(16) .1190(7) .0491(7) .053(8) d
C31 C -.0946(16) .1069(8) .0108(7) .067(9) d
C32 C -.1735(14) .0578(8) .0230(8) .063(9) d
C33 C -.1276(14) .0190(7) .0732(8) .057(8) d
C34 C .0004(12) .0287(6) .1147(7) .041(6) d
C35 C -.0211(12) .1732(5) .2245(7) .040(6) d
C36 C .0902(13) .2072(6) .2048(6) .040(6) d
C37 C .1222(16) .2657(6) .2374(8) .059(8) d
C38 C .1193(15) .2682(6) .3221(7) .047(7) d
C39 C .1576(13) .2090(5) .3573(7) .041(6) d
C40 C .0547(12) .1647(6) .3725(6) .039(6) d
C41 C -.1005(15) .1649(7) .3569(9) .070(9) d
C42 C -.1368(13) .1883(7) .2789(8) .057(8) d
H2 H .575 .116 .257 ? d
H3 H .769 .038 .225 ? d
H4 H .733 -.051 .304 ? d
H5 H .496 -.040 .377 ? d
H7 H .531 .171 .373 ? d
H8 H .621 .232 .470 ? d
H9 H .512 .226 .585 ? d
H10 H .328 .161 .610 ? d
H11 H .248 .094 .517 ? d
H13 H .381 -.008 .478 ? d
H14 H .257 -.084 .524 ? d
H15 H .036 -.113 .471 ? d
H16 H -.066 -.060 .375 ? d
H17 H .046 .023 .329 ? d
H19 H .510 .032 .091 ? d
H20 H .575 -.073 .124 ? d
H21 H .410 -.115 .209 ? d
H22 H .210 -.031 .241 ? d
H24 H .424 .189 .202 ? d
H25 H .566 .256 .136 ? d
H26 H .610 .241 .010 ? d
H27 H .495 .158 -.048 ? d
H28 H .331 .096 .014 ? d
H30 H .094 .154 .038 ? d
H31 H -.127 .132 -.029 ? d
H32 H -.260 .054 -.001 ? d
H33 H -.169 -.019 .084 ? d
H34 H .033 .002 .153 ? d
H35 H -.030 .134 .201 ? d
H36 H .155 .192 .164 ? d
H37A H .078 .296 .213 ? d
H37B H .236 .274 .227 ? d
H38A H .173 .299 .346 ? d
H38B H .015 .276 .334 ? d
H39 H .259 .200 .367 ? d
H40 H .092 .134 .401 ? d
H41A H -.136 .190 .393 ? d
H41B H -.122 .127 .362 ? d
H42A H -.226 .173 .264 ? d
H42B H -.143 .232 .280 ? d
Cp1 . .5968 .0265 .3201 ? dum
Cp2 . .3987 -.0255 .1643 ? dum
M1 . .0345 .1902 .2146 ? dum
M2 . .1061 .1869 .3649 ? dum

loop_
_geom_angle_atom_site_label_1
_geom_angle_atom_site_label_2
_geom_angle_atom_site_label_3
_geom_angle
_geom_angle_publ_flag
M1 Ir M2 83.4 yes
M1 Ir P2 87.9 yes
M2 Ir P2 170.8 yes
Cp1 Fe Cp2 178.9 yes
Ir P1 C6 112.2(4) yes
C1 P1 C6 101.9(5) yes
C6 P1 C12 104.2(5) yes
Ir P2 C23 110.6(4) yes
C18 P2 C23 103.1(6) yes
C23 P2 C29 105.7(6) yes
P1 Ir P2 99.20(10) yes
M1 Ir P1 172.8 yes
M2 Ir P1 89.6 yes
P1 Ir P2 99.20(10) yes
Ir P1 C1 119.1(4) yes
Ir P1 C12 113.1(4) yes
C1 P1 C12 104.9(6) yes
Ir P2 C18 121.7(4) yes
Ir P2 C29 111.8(4) yes
C18 P2 C29 102.4(5) yes

loop_
_geom_bond_atom_site_label_1
_geom_bond_atom_site_label_2
_geom_bond_distance
_geom_bond_publ_flag
Ir M1 2.090 yes
Ir P1 2.346(3) yes
Ir C35 2.191(11) yes
Ir C39 2.223(12) yes
Fe C1 2.002(12) yes
Fe C3 2.006(12) yes
Fe C5 2.039(13) yes
Fe C19 2.019(13) yes
Fe C21 2.068(15) yes
P1 C1 1.784(11) yes
P1 C12 1.800(12) yes
P2 C23 1.809(13) yes
P3 F1 1.563(13) yes
P3 F3 1.42(2) yes
P3 F5 1.521(13) yes
C1 C2 1.40(2) yes
C2 C3 1.44(2) yes
C4 C5 1.41(2) yes
C6 C11 1.41(2) yes
C8 C9 1.42(2) yes
C10 C11 1.38(2) yes
C12 C17 1.38(2) yes
C14 C15 1.38(2) yes
C16 C17 1.38(2) yes
C18 C22 1.44(2) yes
C20 C21 1.39(2) yes
C23 C24 1.38(2) yes
C24 C25 1.38(2) yes
C26 C27 1.36(2) yes
C29 C30 1.40(2) yes
C30 C31 1.40(2) yes
C32 C33 1.32(2) yes
C35 C36 1.34(2) yes
C36 C37 1.48(2) yes
C38 C39 1.52(2) yes
C40 C41 1.45(2) yes
Ir Fe 4.340(2) yes
Ir M2 2.101 yes
Ir P2 2.358(3) yes
Ir C36 2.197(12) yes
Ir C40 2.208(12) yes
Fe C2 2.016(13) yes
Fe C4 2.067(14) yes
Fe C18 2.000(11) yes
Fe C20 2.049(14) yes
Fe C22 2.035(11) yes
P1 C6 1.830(11) yes
P2 C18 1.806(13) yes
P2 C29 1.818(11) yes
P3 F2 1.51(2) yes
P3 F4 1.508(12) yes
P3 F6 1.59(2) yes
C1 C5 1.46(2) yes
C3 C4 1.37(2) yes
C6 C7 1.39(2) yes
C7 C8 1.40(2) yes
C9 C10 1.33(3) yes
C12 C13 1.36(2) yes
C13 C14 1.40(2) yes
C15 C16 1.38(2) yes
C18 C19 1.41(2) yes
C19 C20 1.40(2) yes
C21 C22 1.43(2) yes
C23 C28 1.40(2) yes
C25 C26 1.37(2) yes
C27 C28 1.43(2) yes
C29 C34 1.40(2) yes
C31 C32 1.35(2) yes
C33 C34 1.40(2) yes
C35 C42 1.51(2) yes
C37 C38 1.54(2) yes
C39 C40 1.41(2) yes
C41 C42 1.54(2) yes
